data_7036769
loop_
_publ_author_name
'McCormick, Laura J.'
'Morris, Samuel A.'
'Teat, Simon J.'
'McPherson, Matthew J.'
'Slawin, Alexandra M. Z.'
'Morris, Russell E.'

_publ_section_title
;
 Coordination polymers of Zn(II) and 5-methoxy isophthalate.
;
_journal_issue 40
_journal_name_full 'Dalton transactions (Cambridge, England : 2003)'
_journal_page_first 17686
_journal_page_last 17695
_journal_paper_doi 10.1039/c5dt02924d
_journal_volume 44
_journal_year 2015
_chemical_formula_sum 'C49.5 H51 O37 Zn6'
_chemical_formula_weight 1630.12
_chemical_name_systematic
;
 ?
;
_space_group_IT_number 60
_symmetry_cell_setting orthorhombic
_symmetry_space_group_name_Hall '-P 2n 2ab'
_symmetry_space_group_name_H-M 'P b c n'
_atom_sites_solution_hydrogens geom
_atom_sites_solution_primary direct
_atom_sites_solution_secondary difmap
_audit_creation_method SHELXL-97
_audit_update_record
;
2015-09-08 deposited with the CCDC.
2015-09-22 downloaded from the CCDC.
;
_cell_angle_alpha 90.00
_cell_angle_beta 90.00
_cell_angle_gamma 90.00
_cell_formula_units_Z 8
_cell_length_a 10.7402(15)
_cell_length_b 28.559(4)
_cell_length_c 42.642(6)
_cell_measurement_reflns_used 9944
_cell_measurement_temperature 150(2)
_cell_measurement_theta_max 25.34
_cell_measurement_theta_min 2.6
_cell_volume 13080(3)
_computing_cell_refinement 'Bruker SAINT'
_computing_data_collection 'Bruker APEX2'
_computing_data_reduction 'Bruker SAINT'
_computing_structure_refinement 'SHELXL-97 (Sheldrick, 2008)'
_computing_structure_solution 'SHELXT (beta)'
_diffrn_ambient_temperature 150(2)
_diffrn_measured_fraction_theta_full 0.995
_diffrn_measured_fraction_theta_max 0.995
_diffrn_measurement_device_type 'Bruker D8 with APEXII diffractometer'
_diffrn_measurement_method '\w/\f scans'
_diffrn_radiation_monochromator graphite
_diffrn_radiation_source 'Advanced Light Source station 11.3.1'
_diffrn_radiation_type synchrotron
_diffrn_radiation_wavelength 0.77490
_diffrn_reflns_av_R_equivalents 0.0939
_diffrn_reflns_av_sigmaI/netI 0.0582
_diffrn_reflns_limit_h_max 12
_diffrn_reflns_limit_h_min -12
_diffrn_reflns_limit_k_max 32
_diffrn_reflns_limit_k_min -32
_diffrn_reflns_limit_l_max 48
_diffrn_reflns_limit_l_min -48
_diffrn_reflns_number 84982
_diffrn_reflns_theta_full 26.19
_diffrn_reflns_theta_max 26.19
_diffrn_reflns_theta_min 2.60
_exptl_absorpt_coefficient_mu 2.772
_exptl_absorpt_correction_T_max 0.7453
_exptl_absorpt_correction_T_min 0.4848
_exptl_absorpt_correction_type multi-scan
_exptl_absorpt_process_details 'SADABS, G. M. Sheldrick'
_exptl_crystal_colour colourless
_exptl_crystal_density_diffrn 1.656
_exptl_crystal_density_method 'not measured'
_exptl_crystal_description rod
_exptl_crystal_F_000 6592
_exptl_crystal_size_max 0.15
_exptl_crystal_size_mid 0.03
_exptl_crystal_size_min 0.03
_refine_diff_density_max 1.263
_refine_diff_density_min -0.965
_refine_diff_density_rms 0.144
_refine_ls_extinction_method none
_refine_ls_goodness_of_fit_ref 1.120
_refine_ls_hydrogen_treatment mixed
_refine_ls_matrix_type full
_refine_ls_number_parameters 836
_refine_ls_number_reflns 10084
_refine_ls_number_restraints 3
_refine_ls_restrained_S_all 1.121
_refine_ls_R_factor_all 0.0881
_refine_ls_R_factor_gt 0.0769
_refine_ls_shift/su_max 0.001
_refine_ls_shift/su_mean 0.000
_refine_ls_structure_factor_coef Fsqd
_refine_ls_weighting_details 'calc w=1/[\s^2^(Fo^2^)+(0.0808P)^2^+117.1270P] where P=(Fo^2^+2Fc^2^)/3'
_refine_ls_weighting_scheme calc
_refine_ls_wR_factor_gt 0.1975
_refine_ls_wR_factor_ref 0.2056
_reflns_number_gt 8556
_reflns_number_total 10084
_reflns_threshold_expression >2\s(I)
_cod_data_source_file c5dt02924d2.cif
_cod_data_source_block Compound2
_cod_depositor_comments
;
The following automatic conversions were performed:

'_symmetry_cell_setting' value 'Orthorhombic' changed to
'orthorhombic' according to
/usr/data/users/saulius/crontab/automatic-downloads/current/RSC/lib/dictionaries/cif_core.dic
dictionary named 'cif_core.dic' version 2.4.2 from 2011-04-26.

Automatic conversion script
Id: cif_fix_values 3271 2015-04-21 07:52:19Z andrius 
;
_cod_original_sg_symbol_H-M Pbcn
_cod_original_formula_sum 'C49.50 H51 O37 Zn6'
_cod_database_code 7036769

loop_
_symmetry_equiv_pos_as_xyz
'x, y, z'
'-x+1/2, -y+1/2, z+1/2'
'-x, y, -z+1/2'
'x+1/2, -y+1/2, -z'
'-x, -y, -z'
'x-1/2, y-1/2, -z-1/2'
'x, -y, z-1/2'
'-x-1/2, y-1/2, z'

loop_
_atom_site_label
_atom_site_type_symbol
_atom_site_fract_x
_atom_site_fract_y
_atom_site_fract_z
_atom_site_U_iso_or_equiv
_atom_site_adp_type
_atom_site_occupancy
_atom_site_symmetry_multiplicity
_atom_site_calc_flag
_atom_site_refinement_flags
_atom_site_disorder_assembly
_atom_site_disorder_group
C1 C 0.7577(9) -0.0019(3) 0.4143(2) 0.042(2) Uani 1 1 d . . .
C2 C 0.7062(10) 0.0378(3) 0.4327(2) 0.048(2) Uani 1 1 d . . .
C3 C 0.7303(9) 0.0835(3) 0.4226(2) 0.039(2) Uani 1 1 d . . .
H3 H 0.7793 0.0888 0.4044 0.046 Uiso 1 1 calc R . .
C4 C 0.6830(9) 0.1208(3) 0.4391(2) 0.040(2) Uani 1 1 d . . .
C5 C 0.7040(9) 0.1702(3) 0.42748(19) 0.041(2) Uani 1 1 d . . .
C6 C 0.6133(11) 0.1138(3) 0.4664(2) 0.055(3) Uani 1 1 d . A .
H6 H 0.5825 0.1396 0.4781 0.066 Uiso 1 1 calc R . .
C7 C 0.5900(13) 0.0677(3) 0.4760(3) 0.066(3) Uani 1 1 d . . .
C8 C 0.6345(12) 0.0301(3) 0.4587(2) 0.064(3) Uani 1 1 d . A .
H8 H 0.6152 -0.0010 0.4649 0.077 Uiso 1 1 calc R . .
C9A C 0.511(3) 0.0892(10) 0.5244(7) 0.071(8) Uiso 0.47(3) 1 d P A 1
H9A1 H 0.4826 0.0766 0.5446 0.106 Uiso 0.47(3) 1 calc PR A 1
H9A2 H 0.4415 0.1053 0.5140 0.106 Uiso 0.47(3) 1 calc PR A 1
H9A3 H 0.5790 0.1114 0.5279 0.106 Uiso 0.47(3) 1 calc PR A 1
C9B C 0.450(2) 0.0966(7) 0.5170(5) 0.051(6) Uiso 0.53(3) 1 d P A 2
H9B1 H 0.3861 0.0848 0.5315 0.077 Uiso 0.53(3) 1 calc PR A 2
H9B2 H 0.4124 0.1198 0.5029 0.077 Uiso 0.53(3) 1 calc PR A 2
H9B3 H 0.5172 0.1112 0.5290 0.077 Uiso 0.53(3) 1 calc PR A 2
C10 C 0.5509(8) 0.3021(3) 0.37469(19) 0.0366(19) Uani 1 1 d . B .
C11 C 0.4366(8) 0.3085(3) 0.3546(2) 0.044(2) Uani 1 1 d . . .
C12 C 0.3246(8) 0.2880(3) 0.3633(2) 0.040(2) Uani 1 1 d . B .
H12 H 0.3209 0.2681 0.3812 0.048 Uiso 1 1 calc R . .
C13 C 0.2184(9) 0.2965(4) 0.3458(2) 0.049(2) Uani 1 1 d . . .
C14 C 0.0936(8) 0.2779(3) 0.3562(2) 0.041(2) Uani 1 1 d . B .
C15A C 0.2159(17) 0.3381(7) 0.3232(4) 0.039(4) Uiso 0.482(11) 1 d P B 1
H15A H 0.1404 0.3488 0.3140 0.046 Uiso 0.482(11) 1 calc PR B 1
C16A C 0.3253(17) 0.3590(7) 0.3168(4) 0.040(4) Uiso 0.482(11) 1 d P B 1
C17A C 0.4338(17) 0.3463(7) 0.3327(4) 0.037(4) Uiso 0.482(11) 1 d P B 1
H17A H 0.5082 0.3634 0.3288 0.045 Uiso 0.482(11) 1 calc PR B 1
C18A C 0.236(3) 0.4171(11) 0.2822(7) 0.087(9) Uiso 0.482(11) 1 d P B 1
C15B C 0.2319(16) 0.3129(7) 0.3165(4) 0.039(4) Uiso 0.518(11) 1 d P B 2
H15B H 0.1618 0.3137 0.3029 0.046 Uiso 0.518(11) 1 calc PR B 2
C16B C 0.3480(17) 0.3290(7) 0.3054(4) 0.046(5) Uiso 0.518(11) 1 d P B 2
C17B C 0.4522(17) 0.3252(7) 0.3241(4) 0.040(4) Uiso 0.518(11) 1 d P B 2
H17B H 0.5321 0.3337 0.3164 0.048 Uiso 0.518(11) 1 calc PR B 2
C18B C 0.461(2) 0.3653(9) 0.2617(6) 0.074(7) Uiso 0.518(11) 1 d P . 2
C19 C 0.6724(9) 0.3435(3) 0.4613(2) 0.039(2) Uani 1 1 d . B .
C20 C 0.6382(10) 0.3734(3) 0.4886(2) 0.050(2) Uani 1 1 d . . .
C21 C 0.5921(9) 0.3527(3) 0.5164(2) 0.043(2) Uani 1 1 d . C .
H21 H 0.5790 0.3199 0.5174 0.051 Uiso 1 1 calc R . .
C22 C 0.5664(10) 0.3804(3) 0.5419(2) 0.049(2) Uani 1 1 d . . .
C23 C 0.5306(9) 0.3585(4) 0.5727(2) 0.046(2) Uani 1 1 d . C .
C24A C 0.603(2) 0.4304(7) 0.5404(5) 0.036(5) Uiso 0.51(2) 1 d P C 1
H24A H 0.5956 0.4496 0.5585 0.044 Uiso 0.51(2) 1 calc PR C 1
C25A C 0.648(2) 0.4486(7) 0.5139(5) 0.043(5) Uiso 0.51(2) 1 d P C 1
C26A C 0.685(2) 0.4194(7) 0.4881(5) 0.046(5) Uiso 0.51(2) 1 d P C 1
H26A H 0.7386 0.4304 0.4719 0.055 Uiso 0.51(2) 1 calc PR C 1
C27A C 0.657(2) 0.5267(8) 0.5341(5) 0.060(6) Uiso 0.51(2) 1 d P C 1
H27A H 0.6852 0.5580 0.5279 0.090 Uiso 0.51(2) 1 calc PR C 1
H27B H 0.7016 0.5169 0.5531 0.090 Uiso 0.51(2) 1 calc PR C 1
H27C H 0.5675 0.5273 0.5383 0.090 Uiso 0.51(2) 1 calc PR C 1
C24B C 0.557(3) 0.4283(8) 0.5404(5) 0.048(6) Uiso 0.49(2) 1 d P C 2
H24B H 0.5258 0.4460 0.5575 0.057 Uiso 0.49(2) 1 calc PR C 2
C25B C 0.596(3) 0.4502(8) 0.5124(6) 0.052(6) Uiso 0.49(2) 1 d P C 2
C26B C 0.631(2) 0.4227(6) 0.4864(4) 0.031(4) Uiso 0.49(2) 1 d P C 2
H26B H 0.6504 0.4375 0.4670 0.037 Uiso 0.49(2) 1 calc PR C 2
C27B C 0.585(3) 0.5259(11) 0.5328(7) 0.084(9) Uiso 0.49(2) 1 d P C 2
H27D H 0.5966 0.5590 0.5274 0.127 Uiso 0.49(2) 1 calc PR C 2
H27E H 0.6417 0.5175 0.5499 0.127 Uiso 0.49(2) 1 calc PR C 2
H27F H 0.4988 0.5207 0.5394 0.127 Uiso 0.49(2) 1 calc PR C 2
C28 C 0.2760(9) 0.2970(3) 0.66344(19) 0.040(2) Uani 1 1 d . C .
C29 C 0.1956(9) 0.3340(3) 0.6773(2) 0.039(2) Uani 1 1 d . C .
C30 C 0.2284(12) 0.3811(3) 0.6726(2) 0.055(3) Uani 1 1 d . . .
H30 H 0.3040 0.3880 0.6620 0.066 Uiso 1 1 calc R . .
C31 C 0.1550(11) 0.4174(3) 0.6828(2) 0.058(3) Uani 1 1 d D C .
C32 C 0.1918(9) 0.4678(3) 0.6747(2) 0.049(2) Uani 1 1 d D . .
C33 C 0.0496(12) 0.4059(3) 0.6981(3) 0.064(3) Uani 1 1 d . . .
H33 H -0.0035 0.4305 0.7049 0.077 Uiso 1 1 calc R C .
C34 C 0.0127(10) 0.3580(4) 0.7047(3) 0.060(3) Uani 1 1 d . C .
C35 C 0.0873(9) 0.3220(3) 0.6934(2) 0.047(2) Uani 1 1 d . . .
H35 H 0.0651 0.2901 0.6966 0.056 Uiso 1 1 calc R C .
C36A C -0.184(5) 0.387(2) 0.7265(14) 0.088(19) Uiso 0.25(2) 1 d P C 1
H36A H -0.2563 0.3746 0.7377 0.133 Uiso 0.25(2) 1 calc PR C 1
H36B H -0.2109 0.4008 0.7066 0.133 Uiso 0.25(2) 1 calc PR C 1
H36C H -0.1430 0.4109 0.7393 0.133 Uiso 0.25(2) 1 calc PR C 1
C36B C -0.1326(18) 0.3034(7) 0.7256(5) 0.089(6) Uiso 0.75(2) 1 d P C 2
H36D H -0.2120 0.3039 0.7369 0.134 Uiso 0.75(2) 1 calc PR C 2
H36E H -0.0699 0.2872 0.7383 0.134 Uiso 0.75(2) 1 calc PR C 2
H36F H -0.1432 0.2870 0.7056 0.134 Uiso 0.75(2) 1 calc PR C 2
C37 C 0.0166(9) 0.6092(3) 0.6194(2) 0.042(2) Uani 1 1 d . . .
C38 C -0.0980(9) 0.6202(3) 0.6017(2) 0.045(2) Uani 1 1 d . . .
C39 C -0.2103(8) 0.5983(3) 0.6094(2) 0.039(2) Uani 1 1 d . . .
H39 H -0.2131 0.5759 0.6259 0.047 Uiso 1 1 calc R . .
C40 C -0.3170(8) 0.6093(3) 0.5930(2) 0.041(2) Uani 1 1 d . . .
C41 C -0.4383(9) 0.5867(3) 0.6022(2) 0.042(2) Uani 1 1 d . . .
C42 C -0.3147(9) 0.6423(3) 0.5691(2) 0.045(2) Uani 1 1 d . . .
H42 H -0.3889 0.6497 0.5580 0.054 Uiso 1 1 calc R . .
C43 C -0.2054(10) 0.6644(4) 0.5616(2) 0.057(3) Uani 1 1 d . . .
C44 C -0.0961(10) 0.6528(4) 0.5778(2) 0.054(3) Uani 1 1 d . . .
H44 H -0.0198 0.6675 0.5723 0.064 Uiso 1 1 calc R . .
C45A C -0.2984(15) 0.7069(6) 0.5199(4) 0.069(5) Uiso 0.72(2) 1 d P . .
H45A H -0.3686 0.6877 0.5269 0.104 Uiso 0.72(2) 1 calc PR . .
H45B H -0.2808 0.7004 0.4978 0.104 Uiso 0.72(2) 1 calc PR . .
H45C H -0.3193 0.7401 0.5224 0.104 Uiso 0.72(2) 1 calc PR . .
C45B C -0.094(4) 0.7218(16) 0.5288(11) 0.072(14) Uiso 0.28(2) 1 d P . .
H45D H -0.1155 0.7413 0.5107 0.108 Uiso 0.28(2) 1 calc PR . .
H45E H -0.0260 0.7004 0.5230 0.108 Uiso 0.28(2) 1 calc PR . .
H45F H -0.0667 0.7418 0.5461 0.108 Uiso 0.28(2) 1 calc PR . .
C46 C 0.1414(10) 0.6364(3) 0.70408(19) 0.045(2) Uani 1 1 d . . .
C47 C 0.0698(9) 0.6636(3) 0.72811(18) 0.041(2) Uani 1 1 d . . .
C48 C 0.0000 0.6392(4) 0.7500 0.045(3) Uani 1 2 d S . .
C49 C 0.0736(11) 0.7129(3) 0.7281(2) 0.054(3) Uani 1 1 d . . .
C50 C 0.0249(13) 0.7362(4) 0.7497(5) 0.026(4) Uiso 0.50 1 d P . .
C51A C -0.009(7) 0.8118(10) 0.7734(8) 0.048(10) Uiso 0.37(8) 1 d P . 1
C51B C -0.056(10) 0.8127(17) 0.7703(13) 0.01(3) Uiso 0.13(8) 1 d P . 2
O1 O 0.7120(6) -0.04183(19) 0.41809(14) 0.0435(15) Uani 1 1 d . . .
O1H O 0.8379(5) 0.27179(18) 0.39994(12) 0.0330(12) Uani 1 1 d . . .
O2 O 0.8462(7) 0.0080(2) 0.39620(19) 0.067(2) Uani 1 1 d . . .
O1W O 1.0295(8) 0.0453(3) 0.35838(19) 0.077(2) Uani 1 1 d . . .
O2H O 0.3084(5) 0.57435(19) 0.64483(12) 0.0367(13) Uani 1 1 d . . .
O3 O 0.7550(7) 0.1755(2) 0.40180(14) 0.0489(16) Uani 1 1 d . . .
O2W O 1.0037(9) -0.0315(3) 0.31316(17) 0.081(3) Uani 1 1 d . . .
O4 O 0.6624(6) 0.2029(2) 0.44439(14) 0.0467(16) Uani 1 1 d . . .
O5A O 0.550(2) 0.0547(5) 0.5065(4) 0.050(5) Uiso 0.47(3) 1 d P A 1
O5B O 0.4986(18) 0.0583(4) 0.4988(3) 0.044(4) Uiso 0.53(3) 1 d P A 2
O6 O 0.5446(6) 0.2727(2) 0.39619(14) 0.0447(15) Uani 1 1 d . . .
O7 O 0.6436(5) 0.32797(19) 0.36866(13) 0.0344(13) Uani 1 1 d . . .
O8 O 0.0918(6) 0.2445(2) 0.37555(15) 0.0480(15) Uani 1 1 d . . .
O9 O -0.0006(6) 0.2980(2) 0.34501(13) 0.0404(14) Uani 1 1 d . . .
O10A O 0.3412(13) 0.3959(5) 0.2957(3) 0.052(4) Uiso 0.482(11) 1 d P B 1
O10B O 0.3451(13) 0.3501(5) 0.2757(3) 0.061(4) Uiso 0.518(11) 1 d P B 2
O11 O 0.6370(7) 0.3012(2) 0.46244(14) 0.0490(16) Uani 1 1 d . . .
O12 O 0.7393(6) 0.35900(19) 0.43941(13) 0.0435(15) Uani 1 1 d . . .
O13 O 0.4927(7) 0.3162(2) 0.57125(15) 0.0520(16) Uani 1 1 d . . .
O14 O 0.5411(8) 0.3808(3) 0.59781(15) 0.064(2) Uani 1 1 d . . .
O15A O 0.682(2) 0.4954(6) 0.5102(4) 0.068(5) Uiso 0.51(2) 1 d P C 1
O15B O 0.6114(18) 0.4978(5) 0.5062(3) 0.053(5) Uiso 0.49(2) 1 d P C 2
O16 O 0.3798(6) 0.3092(2) 0.65245(14) 0.0474(15) Uani 1 1 d . . .
O17 O 0.2352(5) 0.25575(19) 0.66399(13) 0.0374(13) Uani 1 1 d . . .
O18A O 0.290(2) 0.4720(8) 0.6608(7) 0.098(8) Uiso 0.49(2) 1 d P . 1
O18B O 0.3054(15) 0.4772(5) 0.6753(4) 0.056(5) Uiso 0.51(2) 1 d P . 2
O19 O 0.1126(11) 0.4951(3) 0.6766(2) 0.089(3) Uani 1 1 d D C 1
O20 O -0.0946(8) 0.3482(3) 0.7201(2) 0.082(3) Uani 1 1 d . . .
O21 O 0.0110(6) 0.5769(2) 0.63973(15) 0.0522(17) Uani 1 1 d . C .
O22 O 0.1163(5) 0.6318(2) 0.61375(13) 0.0369(13) Uani 1 1 d . . .
O23 O -0.4311(6) 0.5550(2) 0.62290(15) 0.0489(16) Uani 1 1 d . . .
O24 O -0.5332(6) 0.6003(2) 0.58890(13) 0.0416(14) Uani 1 1 d . . .
O25 O -0.1946(8) 0.6965(3) 0.53774(17) 0.075(2) Uani 1 1 d . . .
O26 O 0.1282(7) 0.5921(2) 0.70515(14) 0.0548(18) Uani 1 1 d . C .
O27 O 0.2067(6) 0.6563(2) 0.68366(13) 0.0430(15) Uani 1 1 d . . .
O28 O 0.0376(10) 0.7846(4) 0.7484(3) 0.043(3) Uiso 0.50 1 d P . .
O100 O 0.7918(14) 0.3887(5) 0.6151(4) 0.055(5) Uiso 0.444(16) 1 d P . .
O101 O 0.9954(14) 0.0629(5) 0.2893(3) 0.080 Uiso 0.599(16) 1 d P . .
O102 O -0.2796(14) 0.4245(5) 0.7450(4) 0.080 Uiso 0.584(17) 1 d P D 2
O103 O 0.092(2) 0.5007(8) 0.7494(5) 0.080 Uiso 0.400(19) 1 d P . .
O104 O -0.296(2) 0.3553(8) 0.6640(6) 0.080 Uiso 0.377(17) 1 d P . .
O105 O 0.350(2) 0.1764(8) 0.4250(5) 0.080 Uiso 0.415(17) 1 d P . .
O106 O 1.281(3) 0.1053(10) 0.3507(7) 0.080 Uiso 0.310(17) 1 d P . .
O107 O 0.848(3) 0.3493(10) 0.6048(7) 0.080 Uiso 0.320(12) 1 d P . .
O108 O 0.213(2) 0.4389(9) 0.3080(6) 0.080 Uiso 0.368(17) 1 d P E 2
O109 O 0.848(3) 0.4709(13) 0.6087(8) 0.080 Uiso 0.264(12) 1 d P . .
O111 O 0.914(2) 0.2678(8) 0.4630(5) 0.080 Uiso 0.395(17) 1 d P . .
O112 O 0.850(3) 0.4325(10) 0.6003(7) 0.080 Uiso 0.320(12) 1 d P . .
O113 O 0.932(3) 0.3347(12) 0.6149(8) 0.080 Uiso 0.264(12) 1 d P . .
O114 O 0.167(2) 0.5156(8) 0.7527(5) 0.080 Uiso 0.42(2) 1 d P . .
Zn1 Zn 0.92914(9) -0.01845(3) 0.35801(2) 0.0382(3) Uani 1 1 d . . .
Zn2 Zn 0.68615(10) 0.26415(3) 0.42564(2) 0.0398(3) Uani 1 1 d . B .
Zn3 Zn 0.43194(9) 0.28819(3) 0.60983(2) 0.0354(3) Uani 1 1 d . . .
Zn4 Zn 0.31629(9) 0.19882(3) 0.64469(2) 0.0316(2) Uani 1 1 d . . .
Zn5 Zn 0.15271(10) 0.55830(4) 0.66575(2) 0.0416(3) Uani 1 1 d . . .
Zn6 Zn -0.71377(9) 0.60079(3) 0.59965(2) 0.0328(3) Uani 1 1 d . . .
H19 H 0.048(6) 0.488(3) 0.6908(18) 0.049 Uiso 1 1 d D F 1

loop_
_atom_site_aniso_label
_atom_site_aniso_U_11
_atom_site_aniso_U_22
_atom_site_aniso_U_33
_atom_site_aniso_U_23
_atom_site_aniso_U_13
_atom_site_aniso_U_12
C1 0.059(6) 0.026(5) 0.042(5) -0.002(4) 0.004(5) 0.000(4)
C2 0.069(7) 0.023(4) 0.051(6) -0.001(4) 0.013(5) 0.003(4)
C3 0.053(5) 0.030(4) 0.034(4) -0.001(4) 0.010(4) -0.006(4)
C4 0.056(6) 0.025(4) 0.040(5) 0.002(4) 0.010(4) -0.008(4)
C5 0.067(6) 0.027(4) 0.028(5) -0.004(4) 0.007(4) -0.003(4)
C6 0.084(8) 0.034(5) 0.047(6) -0.009(4) 0.028(5) -0.006(5)
C7 0.110(9) 0.034(5) 0.054(6) 0.000(5) 0.040(6) -0.009(6)
C8 0.107(9) 0.027(5) 0.059(6) 0.003(4) 0.040(6) -0.021(5)
C10 0.051(5) 0.025(4) 0.034(4) -0.001(4) 0.005(4) 0.001(4)
C11 0.043(5) 0.049(5) 0.039(5) 0.008(4) 0.000(4) -0.011(4)
C12 0.054(6) 0.036(5) 0.030(4) -0.004(4) 0.005(4) -0.007(4)
C13 0.042(5) 0.072(7) 0.032(5) 0.006(4) 0.000(4) -0.016(5)
C14 0.034(5) 0.058(6) 0.031(4) -0.008(4) 0.003(4) -0.007(4)
C19 0.056(6) 0.031(5) 0.030(5) 0.004(4) 0.005(4) -0.001(4)
C20 0.085(7) 0.031(5) 0.033(5) 0.004(4) 0.009(5) 0.005(5)
C21 0.058(6) 0.035(5) 0.034(5) 0.003(4) 0.002(4) 0.003(4)
C22 0.074(7) 0.045(5) 0.028(5) 0.002(4) 0.005(4) 0.004(5)
C23 0.049(5) 0.056(6) 0.033(5) 0.004(4) 0.002(4) 0.011(5)
C28 0.053(6) 0.039(5) 0.028(4) -0.001(4) 0.002(4) 0.001(4)
C29 0.059(6) 0.023(4) 0.035(5) 0.006(3) -0.004(4) 0.003(4)
C30 0.095(8) 0.029(5) 0.041(5) 0.005(4) -0.004(5) -0.001(5)
C31 0.077(8) 0.047(6) 0.051(6) 0.014(5) -0.003(6) 0.000(5)
C32 0.042(6) 0.045(6) 0.060(6) -0.013(5) 0.014(5) 0.012(5)
C33 0.089(9) 0.032(5) 0.073(7) -0.019(5) -0.027(7) 0.025(5)
C34 0.047(6) 0.073(7) 0.061(7) -0.013(6) 0.001(5) 0.013(5)
C35 0.062(6) 0.033(5) 0.046(5) -0.003(4) 0.001(5) 0.005(4)
C37 0.051(6) 0.040(5) 0.035(5) 0.000(4) 0.014(4) -0.018(4)
C38 0.052(6) 0.050(5) 0.031(5) -0.005(4) 0.005(4) -0.020(5)
C39 0.047(5) 0.039(5) 0.031(4) -0.008(4) 0.005(4) -0.014(4)
C40 0.049(5) 0.044(5) 0.030(4) -0.013(4) 0.009(4) -0.015(4)
C41 0.059(6) 0.033(5) 0.033(5) -0.011(4) 0.008(4) -0.019(4)
C42 0.049(5) 0.057(6) 0.028(4) 0.001(4) 0.000(4) -0.021(5)
C43 0.068(7) 0.071(7) 0.032(5) 0.011(5) 0.001(5) -0.025(6)
C44 0.064(6) 0.067(7) 0.031(5) 0.013(4) -0.006(4) -0.037(5)
C46 0.072(7) 0.037(5) 0.026(4) 0.004(4) -0.003(4) 0.000(5)
C47 0.077(7) 0.026(4) 0.020(4) 0.000(3) -0.006(4) -0.003(4)
C48 0.088(10) 0.032(6) 0.017(6) 0.000 0.006(6) 0.000
C49 0.105(9) 0.029(5) 0.028(5) 0.001(4) -0.011(5) -0.008(5)
O1 0.068(4) 0.023(3) 0.040(3) 0.008(2) 0.005(3) 0.002(3)
O1H 0.040(3) 0.029(3) 0.031(3) 0.001(2) 0.003(2) -0.006(2)
O2 0.078(5) 0.034(4) 0.089(6) -0.013(4) 0.039(4) -0.009(3)
O1W 0.103(6) 0.057(5) 0.071(5) -0.010(4) 0.034(5) -0.029(5)
O2H 0.050(4) 0.030(3) 0.030(3) 0.005(2) 0.006(3) -0.009(3)
O3 0.074(5) 0.031(3) 0.042(4) 0.005(3) 0.006(3) -0.008(3)
O2W 0.122(7) 0.080(6) 0.040(4) 0.000(4) 0.014(4) -0.023(5)
O4 0.072(4) 0.024(3) 0.044(4) 0.005(3) 0.006(3) -0.003(3)
O6 0.060(4) 0.037(3) 0.038(3) 0.014(3) 0.008(3) -0.001(3)
O7 0.032(3) 0.030(3) 0.042(3) 0.005(2) -0.001(2) -0.006(2)
O8 0.045(4) 0.056(4) 0.043(4) 0.011(3) 0.009(3) -0.003(3)
O9 0.039(3) 0.052(4) 0.030(3) 0.000(3) 0.001(3) -0.007(3)
O11 0.075(5) 0.032(3) 0.040(3) 0.002(3) 0.010(3) -0.004(3)
O12 0.074(4) 0.029(3) 0.028(3) 0.006(2) 0.005(3) -0.004(3)
O13 0.064(4) 0.052(4) 0.040(4) 0.005(3) 0.007(3) 0.001(3)
O14 0.086(5) 0.073(5) 0.034(4) -0.005(3) -0.001(3) 0.003(4)
O16 0.049(4) 0.059(4) 0.034(3) -0.003(3) 0.001(3) -0.010(3)
O17 0.045(3) 0.029(3) 0.038(3) 0.001(2) 0.005(3) 0.007(3)
O19 0.135(9) 0.047(5) 0.084(6) 0.008(4) 0.018(6) -0.008(6)
O20 0.067(5) 0.067(5) 0.111(7) -0.025(5) 0.012(5) 0.015(4)
O21 0.054(4) 0.057(4) 0.046(4) 0.020(3) -0.001(3) -0.022(3)
O22 0.041(3) 0.035(3) 0.035(3) 0.000(2) 0.004(3) -0.008(3)
O23 0.046(4) 0.053(4) 0.047(4) 0.008(3) 0.008(3) -0.013(3)
O24 0.046(4) 0.045(4) 0.034(3) -0.007(3) 0.007(3) -0.012(3)
O25 0.079(5) 0.098(6) 0.048(4) 0.037(4) -0.012(4) -0.037(5)
O26 0.098(5) 0.032(3) 0.034(3) 0.002(3) 0.019(3) -0.005(3)
O27 0.059(4) 0.043(3) 0.028(3) 0.011(3) -0.001(3) -0.011(3)
Zn1 0.0444(6) 0.0310(5) 0.0392(6) 0.0073(4) 0.0014(4) 0.0081(4)
Zn2 0.0563(7) 0.0288(5) 0.0341(5) 0.0072(4) 0.0157(5) 0.0051(4)
Zn3 0.0443(6) 0.0342(5) 0.0278(5) 0.0069(4) -0.0049(4) -0.0044(4)
Zn4 0.0393(5) 0.0280(5) 0.0276(5) 0.0051(4) -0.0021(4) 0.0047(4)
Zn5 0.0502(6) 0.0427(6) 0.0318(5) 0.0014(4) 0.0134(5) -0.0053(5)
Zn6 0.0466(6) 0.0228(5) 0.0290(5) 0.0042(4) 0.0084(4) -0.0025(4)

loop_
_atom_type_symbol
_atom_type_description
_atom_type_scat_dispersion_real
_atom_type_scat_dispersion_imag
_atom_type_scat_source
C C 0.0040 0.0020 'Calculated using XDISP in WinGX (Farrugia, 1999)'
H H 0.0000 0.0000 'Calculated using XDISP in WinGX (Farrugia, 1999)'
O O 0.0133 0.0073 'Calculated using XDISP in WinGX (Farrugia, 1999)'
Zn Zn 0.2247 1.6672 'Calculated using XDISP in WinGX (Farrugia, 1999)'

loop_
_geom_angle_atom_site_label_1
_geom_angle_atom_site_label_2
_geom_angle_atom_site_label_3
_geom_angle
_geom_angle_site_symmetry_1
_geom_angle_site_symmetry_3
O1 C1 O2 125.4(8) . .
O1 C1 C2 118.7(8) . .
O2 C1 C2 115.8(8) . .
C8 C2 C3 120.3(8) . .
C8 C2 C1 121.0(8) . .
C3 C2 C1 118.7(8) . .
C4 C3 C2 119.8(8) . .
C4 C3 H3 120.1 . .
C2 C3 H3 120.1 . .
C3 C4 C6 120.9(8) . .
C3 C4 C5 119.9(8) . .
C6 C4 C5 119.2(8) . .
O3 C5 O4 124.9(8) . .
O3 C5 C4 118.3(7) . .
O4 C5 C4 116.7(7) . .
C4 C6 C7 118.3(8) . .
C4 C6 H6 120.8 . .
C7 C6 H6 120.8 . .
C8 C7 C6 120.6(9) . .
C8 C7 O5B 117.4(9) . .
C6 C7 O5B 120.4(10) . .
C8 C7 O5A 113.0(10) . .
C6 C7 O5A 124.6(10) . .
O5B C7 O5A 26.5(7) . .
C2 C8 C7 120.0(8) . .
C2 C8 H8 120.0 . .
C7 C8 H8 120.0 . .
O5A C9A H9A1 109.5 . .
O5A C9A H9A2 109.5 . .
H9A1 C9A H9A2 109.5 . .
O5A C9A H9A3 109.5 . .
H9A1 C9A H9A3 109.5 . .
H9A2 C9A H9A3 109.5 . .
O5B C9B H9B1 109.5 . .
O5B C9B H9B2 109.5 . .
H9B1 C9B H9B2 109.5 . .
O5B C9B H9B3 109.5 . .
H9B1 C9B H9B3 109.5 . .
H9B2 C9B H9B3 109.5 . .
O6 C10 O7 125.8(8) . .
O6 C10 C11 117.2(8) . .
O7 C10 C11 117.0(7) . .
C12 C11 C17B 119.8(10) . .
C12 C11 C17A 118.4(11) . .
C17B C11 C17A 30.0(8) . .
C12 C11 C10 120.1(8) . .
C17B C11 C10 118.3(10) . .
C17A C11 C10 118.8(10) . .
C13 C12 C11 119.6(8) . .
C13 C12 H12 120.2 . .
C11 C12 H12 120.2 . .
C15B C13 C12 118.3(11) . .
C15B C13 C14 119.5(10) . .
C12 C13 C14 120.8(8) . .
C15B C13 C15A 31.2(9) . .
C12 C13 C15A 119.4(10) . .
C14 C13 C15A 116.3(10) . .
O9 C14 O8 125.5(8) . .
O9 C14 C13 116.3(8) . .
O8 C14 C13 118.1(8) . .
C16A C15A C13 117.1(16) . .
C16A C15A H15A 121.4 . .
C13 C15A H15A 121.4 . .
C15A C16A C17A 121.2(17) . .
C15A C16A O10A 124.8(17) . .
C17A C16A O10A 113.9(16) . .
C16A C17A C11 122.0(16) . .
C16A C17A H17A 119.0 . .
C11 C17A H17A 119.0 . .
C13 C15B C16B 121.4(15) . .
C13 C15B H15B 119.3 . .
C16B C15B H15B 119.3 . .
C17B C16B O10B 125.0(17) . .
C17B C16B C15B 119.9(17) . .
O10B C16B C15B 115.0(16) . .
C16B C17B C11 117.9(16) . .
C16B C17B H17B 121.0 . .
C11 C17B H17B 121.0 . .
C18B C18B O10B 150(3) 3_655 .
O12 C19 O11 122.2(8) . .
O12 C19 C20 121.3(8) . .
O11 C19 C20 116.4(8) . .
C26A C20 C26B 24.4(9) . .
C26A C20 C21 121.9(11) . .
C26B C20 C21 117.1(10) . .
C26A C20 C19 115.7(11) . .
C26B C20 C19 122.1(10) . .
C21 C20 C19 120.1(8) . .
C22 C21 C20 119.5(8) . .
C22 C21 H21 120.2 . .
C20 C21 H21 120.2 . .
C21 C22 C24B 123.6(12) . .
C21 C22 C24A 117.9(11) . .
C24B C22 C24A 19.7(11) . .
C21 C22 C23 120.2(8) . .
C24B C22 C23 115.8(12) . .
C24A C22 C23 120.3(10) . .
O14 C23 O13 123.6(9) . .
O14 C23 C22 120.8(9) . .
O13 C23 C22 115.5(8) . .
C25A C24A C22 120.4(17) . .
C25A C24A H24A 119.8 . .
C22 C24A H24A 119.8 . .
C24A C25A O15A 124.1(19) . .
C24A C25A C26A 121.5(19) . .
O15A C25A C26A 113.5(18) . .
C20 C26A C25A 115.4(17) . .
C20 C26A H26A 122.3 . .
C25A C26A H26A 122.3 . .
O15A C27A H27A 109.5 . .
O15A C27A H27B 109.5 . .
H27A C27A H27B 109.5 . .
O15A C27A H27C 109.5 . .
H27A C27A H27C 109.5 . .
H27B C27A H27C 109.5 . .
C22 C24B C25B 117(2) . .
C22 C24B H24B 121.4 . .
C25B C24B H24B 121.4 . .
O15B C25B C24B 129(2) . .
O15B C25B C26B 111.1(19) . .
C24B C25B C26B 120(2) . .
C20 C26B C25B 121.0(16) . .
C20 C26B H26B 119.5 . .
C25B C26B H26B 119.5 . .
O15B C27B H27D 109.5 . .
O15B C27B H27E 109.5 . .
H27D C27B H27E 109.5 . .
O15B C27B H27F 109.5 . .
H27D C27B H27F 109.5 . .
H27E C27B H27F 109.5 . .
O17 C28 O16 125.1(8) . .
O17 C28 C29 117.1(8) . .
O16 C28 C29 117.8(8) . .
C35 C29 C30 121.2(9) . .
C35 C29 C28 120.3(8) . .
C30 C29 C28 118.5(9) . .
C31 C30 C29 122.2(11) . .
C31 C30 H30 118.9 . .
C29 C30 H30 118.9 . .
C33 C31 C30 116.9(9) . .
C33 C31 C32 123.6(10) . .
C30 C31 C32 119.4(10) . .
O19 C32 O18A 127.4(15) . .
O19 C32 O18B 125.0(12) . .
O18A C32 O18B 31.0(13) . .
O19 C32 C31 115.4(9) . .
O18A C32 C31 115.1(14) . .
O18B C32 C31 116.5(11) . .
C31 C33 C34 123.6(9) . .
C31 C33 H33 118.2 . .
C34 C33 H33 118.2 . .
O20 C34 C35 120.3(10) . .
O20 C34 C33 121.4(10) . .
C35 C34 C33 118.2(10) . .
C34 C35 C29 118.0(9) . .
C34 C35 H35 121.0 . .
C29 C35 H35 121.0 . .
O20 C36A H36A 109.5 . .
O20 C36A H36B 109.5 . .
H36A C36A H36B 109.5 . .
O20 C36A H36C 109.5 . .
H36A C36A H36C 109.5 . .
H36B C36A H36C 109.5 . .
O20 C36B H36D 109.5 . .
O20 C36B H36E 109.5 . .
H36D C36B H36E 109.5 . .
O20 C36B H36F 109.5 . .
H36D C36B H36F 109.5 . .
H36E C36B H36F 109.5 . .
O21 C37 O22 122.7(9) . .
O21 C37 C38 117.7(8) . .
O22 C37 C38 119.7(8) . .
C44 C38 C39 119.1(9) . .
C44 C38 C37 120.6(8) . .
C39 C38 C37 120.3(8) . .
C40 C39 C38 119.8(8) . .
C40 C39 H39 120.1 . .
C38 C39 H39 120.1 . .
C39 C40 C42 120.8(8) . .
C39 C40 C41 119.4(8) . .
C42 C40 C41 119.8(9) . .
O24 C41 O23 126.7(8) . .
O24 C41 C40 117.6(8) . .
O23 C41 C40 115.7(9) . .
C43 C42 C40 120.0(9) . .
C43 C42 H42 120.0 . .
C40 C42 H42 120.0 . .
C42 C43 O25 123.6(10) . .
C42 C43 C44 119.5(9) . .
O25 C43 C44 116.9(9) . .
C38 C44 C43 120.8(9) . .
C38 C44 H44 119.6 . .
C43 C44 H44 119.6 . .
O25 C45A H45A 109.5 . .
O25 C45A H45B 109.5 . .
H45A C45A H45B 109.5 . .
O25 C45A H45C 109.5 . .
H45A C45A H45C 109.5 . .
H45B C45A H45C 109.5 . .
O25 C45B H45D 109.5 . .
O25 C45B H45E 109.5 . .
H45D C45B H45E 109.5 . .
O25 C45B H45F 109.5 . .
H45D C45B H45F 109.5 . .
H45E C45B H45F 109.5 . .
O27 C46 O26 122.6(8) . .
O27 C46 C47 121.6(8) . .
O26 C46 C47 115.7(8) . .
C48 C47 C49 121.2(9) . .
C48 C47 C46 118.5(8) . .
C49 C47 C46 120.3(8) . .
C47 C48 C47 119.6(11) 3_556 .
C50 C49 C47 121.4(11) . .
C50 C49 C50 17.7(12) . 3_556
C47 C49 C50 113.9(9) . 3_556
C50 C50 C49 117(4) 3_556 .
C50 C50 O28 95.7(8) 3_556 .
C49 C50 O28 117.4(14) . .
C50 C50 O28 64.0(6) 3_556 3_556
C49 C50 O28 134.5(15) . 3_556
O28 C50 O28 32.0(8) . 3_556
C50 C50 C49 45(3) 3_556 3_556
C49 C50 C49 120.0(12) . 3_556
O28 C50 C49 120.8(12) . 3_556
O28 C50 C49 93.1(10) 3_556 3_556
O28 C51A O28 35.2(12) 3_556 .
O28 C51A C51A 44.2(18) 3_556 3_556
O28 C51A C51A 38.1(13) . 3_556
O28 C51B O28 30(2) 3_556 .
C1 O1 Zn6 124.0(6) . 4_656
Zn2 O1H Zn3 115.5(3) . 4_556
Zn2 O1H Zn4 117.2(3) . 4_556
Zn3 O1H Zn4 101.9(2) 4_556 4_556
C1 O2 Zn1 138.7(6) . .
Zn5 O2H Zn1 112.6(3) . 4_456
Zn5 O2H Zn6 114.2(3) . 1_655
Zn1 O2H Zn6 107.4(2) 4_456 1_655
C5 O3 Zn3 129.5(6) . 4_556
C5 O4 Zn2 112.7(5) . .
C9A O5A C7 115.6(17) . .
C7 O5B C9B 118.8(13) . .
C10 O6 Zn2 120.5(6) . .
C10 O7 Zn4 122.7(5) . 4_556
C14 O8 Zn3 123.7(6) . 4_456
C14 O9 Zn4 136.3(6) . 4_456
C16A O10A C18A 119.6(18) . .
C16B O10B C18B 118.8(16) . .
C19 O11 Zn2 113.8(5) . .
C19 O12 Zn6 136.6(6) . 5_566
C23 O13 Zn3 117.0(6) . .
C27A O15A C25A 119.3(18) . .
C25B O15B C27B 112.1(19) . .
C28 O16 Zn3 120.3(6) . .
C28 O17 Zn4 126.6(6) . .
C32 O18A Zn1 147.6(18) . 4_456
C32 O18B Zn1 131.9(13) . 4_456
C32 O19 Zn5 116.9(9) . .
C32 O19 H19 116(6) . .
Zn5 O19 H19 122(6) . .
C34 O20 C36B 122.1(11) . .
C34 O20 C36A 119(2) . .
C36B O20 C36A 118(3) . .
C37 O21 Zn5 123.2(6) . .
C37 O22 Zn6 124.5(6) . 1_655
C37 O22 Zn4 123.1(5) . 8_665
Zn6 O22 Zn4 103.1(2) 1_655 8_665
C41 O23 Zn1 127.6(6) . 4_356
C41 O24 Zn6 134.7(6) . .
C45B O25 C43 129(2) . .
C45B O25 C45A 112(2) . .
C43 O25 C45A 118.8(10) . .
C46 O26 Zn5 116.4(5) . .
C46 O27 Zn4 139.1(6) . 8_665
O28 O28 C51B 106(6) 3_556 3_556
O28 O28 C51A 83(3) 3_556 3_556
C51B O28 C51A 25(3) 3_556 3_556
O28 O28 C50 84.1(7) 3_556 .
C51B O28 C50 138(3) 3_556 .
C51A O28 C50 129(2) 3_556 .
O28 O28 C51A 62(3) 3_556 .
C51B O28 C51A 102(2) 3_556 .
C51A O28 C51A 98(3) 3_556 .
C50 O28 C51A 118.9(17) . .
O28 O28 C50 63.9(7) 3_556 3_556
C51B O28 C50 138(4) 3_556 3_556
C51A O28 C50 119(3) 3_556 3_556
C50 O28 C50 20.3(11) . 3_556
C51A O28 C50 107(2) . 3_556
O28 O28 C51B 44(4) 3_556 .
C51B O28 C51B 100(5) 3_556 .
C51A O28 C51B 88.3(19) 3_556 .
C50 O28 C51B 115(2) . .
C51A O28 C51B 19(2) . .
C50 O28 C51B 98(3) 3_556 .
O107 O100 O106 117(2) . 4_456
O107 O100 O112 111.4(19) . .
O106 O100 O112 110.1(19) 4_456 .
O100 O106 O104 111(2) 4_556 4_656
O113 O107 O100 124(3) . .
O113 O107 O105 98(3) . 4_556
O100 O107 O105 135(3) . 4_556
O109 O112 O100 130(3) . .
O23 Zn1 O2 101.5(3) 4_656 .
O23 Zn1 O2H 95.3(2) 4_656 4_556
O2 Zn1 O2H 93.4(3) . 4_556
O23 Zn1 O2W 89.6(3) 4_656 .
O2 Zn1 O2W 166.7(3) . .
O2H Zn1 O2W 92.8(3) 4_556 .
O23 Zn1 O1W 93.6(3) 4_656 .
O2 Zn1 O1W 84.0(3) . .
O2H Zn1 O1W 171.0(3) 4_556 .
O2W Zn1 O1W 88.0(3) . .
O23 Zn1 O18A 173.4(7) 4_656 4_556
O2 Zn1 O18A 76.2(8) . 4_556
O2H Zn1 O18A 91.0(7) 4_556 4_556
O2W Zn1 O18A 92.0(8) . 4_556
O1W Zn1 O18A 80.1(7) . 4_556
O23 Zn1 O18B 164.2(5) 4_656 4_556
O2 Zn1 O18B 93.0(5) . 4_556
O2H Zn1 O18B 89.8(4) 4_556 4_556
O2W Zn1 O18B 75.3(5) . 4_556
O1W Zn1 O18B 81.7(5) . 4_556
O18A Zn1 O18B 16.8(7) 4_556 4_556
O4 Zn2 O11 96.9(3) . .
O4 Zn2 O1H 115.9(3) . .
O11 Zn2 O1H 127.3(3) . .
O4 Zn2 O6 105.7(3) . .
O11 Zn2 O6 103.5(3) . .
O1H Zn2 O6 105.5(2) . .
O13 Zn3 O16 138.0(3) . .
O13 Zn3 O1H 109.9(3) . 4_456
O16 Zn3 O1H 107.5(2) . 4_456
O13 Zn3 O8 99.4(3) . 4_556
O16 Zn3 O8 95.5(3) . 4_556
O1H Zn3 O8 95.4(2) 4_456 4_556
O13 Zn3 O3 84.6(3) . 4_456
O16 Zn3 O3 79.8(3) . 4_456
O1H Zn3 O3 85.5(2) 4_456 4_456
O8 Zn3 O3 175.2(2) 4_556 4_456
O9 Zn4 O17 107.2(2) 4_556 .
O9 Zn4 O27 88.2(2) 4_556 8_655
O17 Zn4 O27 95.3(2) . 8_655
O9 Zn4 O7 160.5(2) 4_556 4_456
O17 Zn4 O7 91.3(2) . 4_456
O27 Zn4 O7 84.2(2) 8_655 4_456
O9 Zn4 O1H 94.1(2) 4_556 4_456
O17 Zn4 O1H 95.5(2) . 4_456
O27 Zn4 O1H 167.7(2) 8_655 4_456
O7 Zn4 O1H 89.9(2) 4_456 4_456
O9 Zn4 O22 82.1(2) 4_556 8_655
O17 Zn4 O22 169.1(2) . 8_655
O27 Zn4 O22 90.6(2) 8_655 8_655
O7 Zn4 O22 80.1(2) 4_456 8_655
O1H Zn4 O22 77.84(19) 4_456 8_655
O19 Zn5 O2H 121.7(4) . .
O19 Zn5 O26 103.1(3) . .
O2H Zn5 O26 113.1(3) . .
O19 Zn5 O21 102.6(4) . .
O2H Zn5 O21 110.1(2) . .
O26 Zn5 O21 104.4(3) . .
O24 Zn6 O1 107.1(3) . 4_356
O24 Zn6 O12 87.0(3) . 5_566
O1 Zn6 O12 96.4(2) 4_356 5_566
O24 Zn6 O2H 95.7(2) . 1_455
O1 Zn6 O2H 95.1(2) 4_356 1_455
O12 Zn6 O2H 166.9(2) 5_566 1_455
O24 Zn6 O22 155.2(2) . 1_455
O1 Zn6 O22 96.6(2) 4_356 1_455
O12 Zn6 O22 83.1(2) 5_566 1_455
O2H Zn6 O22 89.3(2) 1_455 1_455

loop_
_geom_bond_atom_site_label_1
_geom_bond_atom_site_label_2
_geom_bond_distance
_geom_bond_site_symmetry_2
C1 O1 1.253(10) .
C1 O2 1.256(11) .
C1 C2 1.486(12) .
C2 C8 1.367(13) .
C2 C3 1.399(12) .
C3 C4 1.372(12) .
C3 H3 0.9500 .
C4 C6 1.395(12) .
C4 C5 1.512(12) .
C5 O3 1.234(10) .
C5 O4 1.263(10) .
C6 C7 1.402(13) .
C6 H6 0.9500 .
C7 C8 1.387(14) .
C7 O5B 1.408(16) .
C7 O5A 1.419(18) .
C8 H8 0.9500 .
C9A O5A 1.31(3) .
C9A H9A1 0.9800 .
C9A H9A2 0.9800 .
C9A H9A3 0.9800 .
C9B O5B 1.44(2) .
C9B H9B1 0.9800 .
C9B H9B2 0.9800 .
C9B H9B3 0.9800 .
C10 O6 1.245(10) .
C10 O7 1.267(10) .
C10 C11 1.507(12) .
C11 C12 1.389(12) .
C11 C17B 1.40(2) .
C11 C17A 1.43(2) .
C12 C13 1.386(13) .
C12 H12 0.9500 .
C13 C15B 1.342(19) .
C13 C14 1.508(12) .
C13 C15A 1.53(2) .
C14 O9 1.256(11) .
C14 O8 1.263(11) .
C15A C16A 1.34(3) .
C15A H15A 0.9500 .
C16A C17A 1.40(3) .
C16A O10A 1.40(2) .
C17A H17A 0.9500 .
C18A O10A 1.40(3) .
C15B C16B 1.41(3) .
C15B H15B 0.9500 .
C16B C17B 1.38(3) .
C16B O10B 1.40(2) .
C17B H17B 0.9500 .
C18B C18B 1.30(5) 3_655
C18B O10B 1.45(3) .
C19 O12 1.260(10) .
C19 O11 1.269(10) .
C19 C20 1.489(12) .
C20 C26A 1.41(2) .
C20 C26B 1.41(2) .
C20 C21 1.413(12) .
C21 C22 1.372(13) .
C21 H21 0.9500 .
C22 C24B 1.37(2) .
C22 C24A 1.48(2) .
C22 C23 1.508(12) .
C23 O14 1.249(11) .
C23 O13 1.276(12) .
C24A C25A 1.33(3) .
C24A H24A 0.9500 .
C25A O15A 1.39(3) .
C25A C26A 1.44(3) .
C26A H26A 0.9500 .
C27A O15A 1.38(3) .
C27A H27A 0.9800 .
C27A H27B 0.9800 .
C27A H27C 0.9800 .
C24B C25B 1.41(3) .
C24B H24B 0.9500 .
C25B O15B 1.40(3) .
C25B C26B 1.41(3) .
C26B H26B 0.9500 .
C27B O15B 1.42(3) .
C27B H27D 0.9800 .
C27B H27E 0.9800 .
C27B H27F 0.9800 .
C28 O17 1.257(10) .
C28 O16 1.258(11) .
C28 C29 1.488(12) .
C29 C35 1.393(13) .
C29 C30 1.404(13) .
C30 C31 1.372(15) .
C30 H30 0.9500 .
C31 C33 1.347(16) .
C31 C32 1.534(9) .
C32 O19 1.156(13) .
C32 O18A 1.21(3) .
C32 O18B 1.249(18) .
C33 C34 1.452(16) .
C33 H33 0.9500 .
C34 O20 1.354(14) .
C34 C35 1.390(14) .
C35 H35 0.9500 .
C36A O20 1.49(6) .
C36A H36A 0.9800 .
C36A H36B 0.9800 .
C36A H36C 0.9800 .
C36B O20 1.36(2) .
C36B H36D 0.9800 .
C36B H36E 0.9800 .
C36B H36F 0.9800 .
C37 O21 1.267(10) .
C37 O22 1.274(10) .
C37 C38 1.478(14) .
C38 C44 1.381(13) .
C38 C39 1.398(12) .
C39 C40 1.378(13) .
C39 H39 0.9500 .
C40 C42 1.390(13) .
C40 C41 1.505(12) .
C41 O24 1.229(11) .
C41 O23 1.267(11) .
C42 C43 1.370(13) .
C42 H42 0.9500 .
C43 O25 1.374(12) .
C43 C44 1.404(15) .
C44 H44 0.9500 .
C45A O25 1.382(17) .
C45A H45A 0.9800 .
C45A H45B 0.9800 .
C45A H45C 0.9800 .
C45B O25 1.36(4) .
C45B H45D 0.9800 .
C45B H45E 0.9800 .
C45B H45F 0.9800 .
C46 O27 1.256(11) .
C46 O26 1.272(11) .
C46 C47 1.499(13) .
C47 C48 1.385(11) .
C47 C49 1.410(12) .
C48 C47 1.385(11) 3_556
C49 C50 1.249(19) .
C49 C50 1.568(19) 3_556
C50 C50 0.54(3) 3_556
C50 O28 1.389(16) .
C50 O28 1.538(16) 3_556
C50 C49 1.568(19) 3_556
C51A O28 1.25(4) 3_556
C51A O28 1.41(3) .
C51A C51A 2.01(6) 3_556
C51B O28 1.15(5) 3_556
C51B O28 1.59(7) .
O1 Zn6 2.011(6) 4_656
O1H Zn2 1.976(5) .
O1H Zn3 2.032(5) 4_556
O1H Zn4 2.093(5) 4_556
O2 Zn1 2.004(7) .
O1W Zn1 2.117(7) .
O2H Zn5 1.950(6) .
O2H Zn1 2.061(6) 4_456
O2H Zn6 2.083(5) 1_655
O3 Zn3 2.221(7) 4_556
O2W Zn1 2.106(8) .
O4 Zn2 1.940(6) .
O6 Zn2 1.987(6) .
O7 Zn4 2.086(6) 4_556
O8 Zn3 2.052(6) 4_456
O9 Zn4 2.018(6) 4_456
O11 Zn2 1.964(6) .
O12 Zn6 2.041(6) 5_566
O13 Zn3 1.942(6) .
O16 Zn3 1.994(6) .
O17 Zn4 2.020(5) .
O18A Zn1 2.16(2) 4_456
O18B Zn1 2.276(16) 4_456
O19 Zn5 1.912(8) .
O19 H19 0.94(2) .
O21 Zn5 1.957(7) .
O22 Zn6 2.116(6) 1_655
O22 Zn4 2.435(6) 8_665
O23 Zn1 2.001(6) 4_356
O24 Zn6 1.993(6) .
O26 Zn5 1.955(6) .
O27 Zn4 2.072(6) 8_665
O28 O28 0.82(2) 3_556
O28 C51B 1.15(5) 3_556
O28 C51A 1.25(4) 3_556
O28 C50 1.538(16) 3_556
O100 O107 1.35(3) .
O100 O106 1.47(3) 4_456
O100 O112 1.53(3) .
O103 O114 0.92(3) .
O104 O106 1.53(4) 4_356
O105 O107 1.47(3) 4_456
O106 O100 1.47(3) 4_556
O106 O104 1.53(4) 4_656
O107 O113 1.08(4) .
O107 O105 1.47(3) 4_556
O109 O112 1.15(4) .
Zn1 O23 2.001(6) 4_656
Zn1 O2H 2.061(6) 4_556
Zn1 O18A 2.16(2) 4_556
Zn1 O18B 2.276(16) 4_556
Zn3 O1H 2.032(6) 4_456
Zn3 O8 2.052(6) 4_556
Zn3 O3 2.221(7) 4_456
Zn4 O9 2.018(6) 4_556
Zn4 O27 2.072(6) 8_655
Zn4 O7 2.086(6) 4_456
Zn4 O1H 2.093(5) 4_456
Zn4 O22 2.435(6) 8_655
Zn6 O1 2.011(6) 4_356
Zn6 O12 2.041(6) 5_566
Zn6 O2H 2.083(5) 1_455
Zn6 O22 2.116(6) 1_455
